data_4089640
loop_
_publ_author_name
'Abell\'an-L\'opez, Antonio'
'Chicote, Mar\'ia-Teresa'
'Bautista, Delia'
'Vicente, Jos\'e'

_publ_section_title
;
 Cyclopalladated Complexes Derived from Phenylacetone Oxime. Insertion
 Reactions of Carbon Monoxide, Isocyanides, and Alkynes. Novel Amidines of
 the Isoquinoline Series
;
_journal_issue 24
_journal_name_full Organometallics
_journal_page_first 7612
_journal_paper_doi 10.1021/om4010912
_journal_volume 32
_journal_year 2013
_chemical_formula_sum 'C15 H15 Br N2 O Pd'
_chemical_formula_weight 425.60
_space_group_IT_number 15
_space_group_name_Hall '-C 2yc'
_space_group_name_H-M_alt 'C 1 2/c 1'
_symmetry_cell_setting monoclinic
_symmetry_space_group_name_H-M 'C 1 2/c 1'
_atom_sites_solution_hydrogens geom
_atom_sites_solution_primary direct
_atom_sites_solution_secondary difmap
_audit_creation_method SHELXL-97
_cell_angle_alpha 90.00
_cell_angle_beta 119.701(6)
_cell_angle_gamma 90.00
_cell_formula_units_Z 8
_cell_length_a 23.294(9)
_cell_length_b 9.519(4)
_cell_length_c 15.175(6)
_cell_measurement_reflns_used 6373
_cell_measurement_temperature 100(2)
_cell_measurement_theta_max 28.0
_cell_measurement_theta_min 2.36
_cell_volume 2923(2)
_computing_cell_refinement 'Bruker SAINT'
_computing_data_collection 'Bruker SMART'
_computing_data_reduction 'Bruker SAINT'
_computing_molecular_graphics 'Bruker SHELXTL'
_computing_publication_material 'Bruker SHELXTL'
_computing_structure_refinement 'SHELXL-97 (Sheldrick, 1997)'
_computing_structure_solution 'SHELXS-97 (Sheldrick, 1990)'
_diffrn_ambient_temperature 100(2)
_diffrn_detector_area_resol_mean 8.26
_diffrn_measured_fraction_theta_full 1.000
_diffrn_measured_fraction_theta_max 0.954
_diffrn_measurement_device_type 'Bruker SMART APEX CCD'
_diffrn_measurement_method 'phi and omega scans'
_diffrn_radiation_monochromator graphite
_diffrn_radiation_source 'fine-focus sealed tube'
_diffrn_radiation_type MoK\a
_diffrn_radiation_wavelength 0.71073
_diffrn_reflns_av_R_equivalents 0.0443
_diffrn_reflns_av_sigmaI/netI 0.0314
_diffrn_reflns_limit_h_max 30
_diffrn_reflns_limit_h_min -30
_diffrn_reflns_limit_k_max 12
_diffrn_reflns_limit_k_min -12
_diffrn_reflns_limit_l_max 20
_diffrn_reflns_limit_l_min -20
_diffrn_reflns_number 22269
_diffrn_reflns_theta_full 26.00
_diffrn_reflns_theta_max 28.57
_diffrn_reflns_theta_min 2.01
_exptl_absorpt_coefficient_mu 4.000
_exptl_absorpt_correction_T_max 0.8894
_exptl_absorpt_correction_T_min 0.6148
_exptl_absorpt_correction_type multi-scan
_exptl_absorpt_process_details SADABS
_exptl_crystal_colour colourless
_exptl_crystal_density_diffrn 1.934
_exptl_crystal_density_method 'not measured'
_exptl_crystal_description prism
_exptl_crystal_F_000 1664
_exptl_crystal_size_max 0.12
_exptl_crystal_size_mid 0.05
_exptl_crystal_size_min 0.03
_refine_diff_density_max 1.292
_refine_diff_density_min -0.844
_refine_diff_density_rms 0.123
_refine_ls_extinction_method none
_refine_ls_goodness_of_fit_ref 1.027
_refine_ls_hydrogen_treatment 'Rigid methyls, others riding'
_refine_ls_matrix_type full
_refine_ls_number_parameters 182
_refine_ls_number_reflns 3564
_refine_ls_number_restraints 0
_refine_ls_restrained_S_all 1.027
_refine_ls_R_factor_all 0.0410
_refine_ls_R_factor_gt 0.0320
_refine_ls_shift/su_max 0.001
_refine_ls_shift/su_mean 0.000
_refine_ls_structure_factor_coef Fsqd
_refine_ls_weighting_details 'calc w=1/[\s^2^(Fo^2^)+(0.0441P)^2^+3.4121P] where P=(Fo^2^+2Fc^2^)/3'
_refine_ls_weighting_scheme calc
_refine_ls_wR_factor_gt 0.0756
_refine_ls_wR_factor_ref 0.0802
_reflns_number_gt 3026
_reflns_number_total 3564
_reflns_threshold_expression >2sigma(I)
_cod_data_source_file om4010912_si_002.cif
_cod_data_source_block aae072sp
_cod_original_sg_symbol_H-M 'C 2/c'
_cod_database_code 4089640

loop_
_symmetry_equiv_pos_as_xyz
'x, y, z'
'-x, y, -z+1/2'
'x+1/2, y+1/2, z'
'-x+1/2, y+1/2, -z+1/2'
'-x, -y, -z'
'x, -y, z-1/2'
'-x+1/2, -y+1/2, -z'
'x+1/2, -y+1/2, z-1/2'

loop_
_atom_site_label
_atom_site_type_symbol
_atom_site_fract_x
_atom_site_fract_y
_atom_site_fract_z
_atom_site_U_iso_or_equiv
_atom_site_adp_type
_atom_site_occupancy
_atom_site_symmetry_multiplicity
_atom_site_calc_flag
_atom_site_refinement_flags
Pd1 Pd 0.116228(11) 0.32611(2) 0.095174(17) 0.01623(8) Uani 1 1 d .
Br1 Br 0.070853(16) 0.16588(3) -0.04783(2) 0.02261(10) Uani 1 1 d .
N1 N 0.16252(12) 0.4539(3) 0.21850(18) 0.0190(5) Uani 1 1 d .
N2 N 0.09300(11) 0.5100(3) 0.00117(19) 0.0182(5) Uani 1 1 d .
C1 C 0.13929(17) 0.1685(3) 0.1937(3) 0.0207(6) Uani 1 1 d .
C2 C 0.20083(16) 0.1682(3) 0.2809(2) 0.0204(6) Uani 1 1 d .
C3 C 0.21808(16) 0.0623(3) 0.3523(2) 0.0242(7) Uani 1 1 d .
H3 H 0.2610 0.0613 0.4102 0.029 Uiso 1 1 calc R
C4 C 0.17308(17) -0.0429(3) 0.3401(2) 0.0250(7) Uani 1 1 d .
H4 H 0.1850 -0.1151 0.3893 0.030 Uiso 1 1 calc R
C5 C 0.11060(17) -0.0404(3) 0.2550(2) 0.0245(7) Uani 1 1 d .
H5 H 0.0790 -0.1096 0.2470 0.029 Uiso 1 1 calc R
C6 C 0.09395(15) 0.0626(3) 0.1815(2) 0.0207(6) Uani 1 1 d .
H6 H 0.0515 0.0614 0.1224 0.025 Uiso 1 1 calc R
C7 C 0.24882(15) 0.2882(3) 0.3002(2) 0.0247(7) Uani 1 1 d .
H7A H 0.2888 0.2752 0.3673 0.030 Uiso 1 1 calc R
H7B H 0.2625 0.2866 0.2480 0.030 Uiso 1 1 calc R
C8 C 0.21802(15) 0.4284(3) 0.2976(2) 0.0212(6) Uani 1 1 d .
C9 C 0.25201(16) 0.5239(4) 0.3862(2) 0.0292(7) Uani 1 1 d .
H9A H 0.2259 0.6099 0.3735 0.044 Uiso 1 1 calc R
H9B H 0.2959 0.5478 0.3966 0.044 Uiso 1 1 calc R
H9C H 0.2567 0.4771 0.4469 0.044 Uiso 1 1 calc R
C10 C 0.07291(15) 0.6075(3) 0.1303(2) 0.0215(6) Uani 1 1 d .
H10A H 0.0511 0.6909 0.1395 0.026 Uiso 1 1 calc R
H10B H 0.0446 0.5249 0.1209 0.026 Uiso 1 1 calc R
O1 O 0.13587(11) 0.5876(2) 0.22009(15) 0.0214(4) Uani 1 1 d .
C11 C 0.07826(14) 0.6270(3) 0.0369(2) 0.0186(6) Uani 1 1 d .
C12 C 0.06969(16) 0.7558(3) -0.0094(2) 0.0246(7) Uani 1 1 d .
H12 H 0.0602 0.8365 0.0180 0.029 Uiso 1 1 calc R
C13 C 0.07506(16) 0.7669(4) -0.0966(3) 0.0283(7) Uani 1 1 d .
H13 H 0.0695 0.8548 -0.1295 0.034 Uiso 1 1 calc R
C14 C 0.08865(16) 0.6470(3) -0.1341(3) 0.0273(7) Uani 1 1 d .
H14 H 0.0919 0.6510 -0.1941 0.033 Uiso 1 1 calc R
C15 C 0.09751(14) 0.5207(3) -0.0836(2) 0.0218(6) Uani 1 1 d .
H15 H 0.1071 0.4388 -0.1097 0.026 Uiso 1 1 calc R

loop_
_atom_site_aniso_label
_atom_site_aniso_U_11
_atom_site_aniso_U_22
_atom_site_aniso_U_33
_atom_site_aniso_U_23
_atom_site_aniso_U_13
_atom_site_aniso_U_12
Pd1 0.01591(13) 0.01887(13) 0.01346(13) -0.00050(8) 0.00694(10) 0.00080(8)
Br1 0.02468(18) 0.02317(17) 0.01824(17) -0.00252(11) 0.00932(14) 0.00270(11)
N1 0.0182(12) 0.0203(12) 0.0191(13) -0.0001(9) 0.0095(11) -0.0018(9)
N2 0.0142(11) 0.0219(12) 0.0198(12) 0.0011(10) 0.0094(10) 0.0003(9)
C1 0.0248(16) 0.0209(15) 0.0229(16) 0.0027(12) 0.0168(14) 0.0062(12)
C2 0.0244(16) 0.0231(15) 0.0204(16) 0.0011(11) 0.0161(14) 0.0028(11)
C3 0.0231(16) 0.0321(17) 0.0165(15) 0.0035(13) 0.0090(13) 0.0092(13)
C4 0.0363(18) 0.0234(15) 0.0199(16) 0.0019(12) 0.0175(14) 0.0051(13)
C5 0.0336(18) 0.0203(14) 0.0238(16) -0.0036(12) 0.0175(14) -0.0014(12)
C6 0.0242(16) 0.0217(14) 0.0195(15) -0.0038(12) 0.0133(13) 0.0005(12)
C7 0.0165(15) 0.0349(17) 0.0207(16) 0.0053(13) 0.0078(13) 0.0017(13)
C8 0.0187(15) 0.0307(16) 0.0159(14) 0.0004(12) 0.0098(12) -0.0055(12)
C9 0.0259(17) 0.0373(18) 0.0195(16) -0.0007(14) 0.0075(14) -0.0102(14)
C10 0.0213(15) 0.0212(14) 0.0220(16) -0.0011(12) 0.0107(13) 0.0020(12)
O1 0.0246(11) 0.0179(10) 0.0192(11) -0.0042(8) 0.0090(9) -0.0003(8)
C11 0.0143(14) 0.0213(14) 0.0183(15) -0.0007(12) 0.0065(12) -0.0009(11)
C12 0.0244(16) 0.0214(15) 0.0278(17) -0.0002(13) 0.0128(14) -0.0006(12)
C13 0.0267(17) 0.0298(17) 0.0276(18) 0.0084(14) 0.0128(15) 0.0018(13)
C14 0.0231(17) 0.0371(18) 0.0252(17) 0.0052(14) 0.0146(15) 0.0015(13)
C15 0.0197(15) 0.0281(16) 0.0188(15) 0.0011(12) 0.0105(12) 0.0032(12)

loop_
_atom_type_symbol
_atom_type_description
_atom_type_scat_dispersion_real
_atom_type_scat_dispersion_imag
_atom_type_scat_source
C C 0.0033 0.0016 'International Tables Vol C Tables 4.2.6.8 and 6.1.1.4'
H H 0.0000 0.0000 'International Tables Vol C Tables 4.2.6.8 and 6.1.1.4'
N N 0.0061 0.0033 'International Tables Vol C Tables 4.2.6.8 and 6.1.1.4'
O O 0.0106 0.0060 'International Tables Vol C Tables 4.2.6.8 and 6.1.1.4'
Br Br -0.2901 2.4595 'International Tables Vol C Tables 4.2.6.8 and 6.1.1.4'
Pd Pd -0.9988 1.0072 'International Tables Vol C Tables 4.2.6.8 and 6.1.1.4'

loop_
_geom_angle_atom_site_label_1
_geom_angle_atom_site_label_2
_geom_angle_atom_site_label_3
_geom_angle
C1 Pd1 N1 86.40(12)
C1 Pd1 N2 174.25(11)
N1 Pd1 N2 88.16(10)
C1 Pd1 Br1 91.94(10)
N1 Pd1 Br1 174.84(7)
N2 Pd1 Br1 93.64(7)
C8 N1 O1 113.6(2)
C8 N1 Pd1 125.3(2)
O1 N1 Pd1 120.92(16)
C15 N2 C11 118.4(3)
C15 N2 Pd1 125.6(2)
C11 N2 Pd1 115.72(19)
C2 C1 C6 118.6(3)
C2 C1 Pd1 118.9(2)
C6 C1 Pd1 122.4(2)
C3 C2 C1 120.6(3)
C3 C2 C7 119.7(3)
C1 C2 C7 119.7(3)
C2 C3 C4 120.7(3)
C5 C4 C3 119.0(3)
C4 C5 C6 120.4(3)
C5 C6 C1 120.6(3)
C8 C7 C2 111.4(3)
N1 C8 C9 124.9(3)
N1 C8 C7 116.1(3)
C9 C8 C7 119.0(3)
O1 C10 C11 113.0(2)
N1 O1 C10 110.5(2)
N2 C11 C12 122.0(3)
N2 C11 C10 115.7(3)
C12 C11 C10 122.3(3)
C11 C12 C13 119.5(3)
C14 C13 C12 118.4(3)
C13 C14 C15 119.4(3)
N2 C15 C14 122.3(3)

loop_
_geom_bond_atom_site_label_1
_geom_bond_atom_site_label_2
_geom_bond_distance
Pd1 C1 1.995(3)
Pd1 N1 2.036(2)
Pd1 N2 2.151(3)
Pd1 Br1 2.4249(8)
N1 C8 1.278(4)
N1 O1 1.421(3)
N2 C15 1.345(4)
N2 C11 1.355(4)
C1 C2 1.387(5)
C1 C6 1.404(4)
C2 C3 1.386(4)
C2 C7 1.522(4)
C3 C4 1.394(5)
C4 C5 1.387(5)
C5 C6 1.388(4)
C7 C8 1.507(4)
C8 C9 1.485(4)
C10 O1 1.437(4)
C10 C11 1.494(4)
C11 C12 1.377(4)
C12 C13 1.394(5)
C13 C14 1.380(5)
C14 C15 1.386(4)

loop_
_geom_hbond_atom_site_label_D
_geom_hbond_atom_site_label_H
_geom_hbond_atom_site_label_A
_geom_hbond_distance_DH
_geom_hbond_distance_HA
_geom_hbond_distance_DA
_geom_hbond_angle_DHA
_geom_hbond_site_symmetry_A
C10 H10A Br1 0.99 2.82 3.645(3) 141.3 5_565
